data_4075708
loop_
_publ_author_name
'Alvarez, Celedonio M.'
'Alvarez, M. Angeles'
'Garc\'ia, M. Esther'
'Ramos, Alberto'
'Ruiz, Miguel A.'
'Lanfranchi, Maurizio'
'Tiripicchio, Antonio'

_publ_section_title
;
 A Triply Bonded Dimolybdenum Hydride Complex with Acid, Base and Radical
 Activity
;
_journal_issue 1
_journal_name_full Organometallics
_journal_page_first 7
_journal_paper_doi 10.1021/om0491948
_journal_volume 24
_journal_year 2005
_chemical_compound_source 'synthesis as described'
_chemical_formula_moiety 'C42 H47 Mo2 O2 P1 Sn1'
_chemical_formula_sum 'C42 H47 Mo2 O2 P Sn'
_chemical_formula_weight 925.34
_chemical_name_systematic
;
 ?
;
_space_group_IT_number 2
_symmetry_cell_setting triclinic
_symmetry_Int_Tables_number 2
_symmetry_space_group_name_Hall '-P 1'
_symmetry_space_group_name_H-M 'P -1'
_atom_sites_solution_hydrogens geom
_atom_sites_solution_primary direct
_atom_sites_solution_secondary difmap
_audit_conform_dict_location ftp://ftp.iucr.org/pub/cif_core.dic
_audit_conform_dict_name cif_core.dic
_audit_conform_dict_version 2.2
_audit_creation_date 2004-06-09T23:57:06-00:00
_audit_creation_method 'WinGX routine CIF_UPDATE'
_cell_angle_alpha 94.374(4)
_cell_angle_beta 97.325(4)
_cell_angle_gamma 95.911(4)
_cell_formula_units_Z 2
_cell_length_a 8.974(2)
_cell_length_b 12.207(3)
_cell_length_c 17.457(4)
_cell_measurement_reflns_used 937
_cell_measurement_temperature 120(2)
_cell_measurement_theta_max 27.97
_cell_measurement_theta_min 2.36
_cell_measurement_wavelength 0.71073
_cell_volume 1878.9(8)
_computing_molecular_graphics 'Ortep-3 for Windows (Farrugia, 1997)'
_computing_publication_material 'WinGX publication routines (Farrugia, 1999)'
_computing_structure_refinement 'SHELXL-97 (Sheldrick, 1997)'
_computing_structure_solution 'SHELXS-97 (Sheldrick, 1997)'
_diffrn_ambient_temperature 120(2)
_diffrn_measured_fraction_theta_full 0.954
_diffrn_measured_fraction_theta_max 0.954
_diffrn_measurement_device_type 'Smart-CCD-1000 BRUKER'
_diffrn_measurement_method 'omega scans'
_diffrn_radiation_monochromator graphite
_diffrn_radiation_probe x-ray
_diffrn_radiation_source 'fine-focus sealed tube'
_diffrn_radiation_type MoK\a
_diffrn_radiation_wavelength 0.71073
_diffrn_reflns_av_R_equivalents 0
_diffrn_reflns_av_unetI/netI 0.0631
_diffrn_reflns_limit_h_max 11
_diffrn_reflns_limit_h_min -11
_diffrn_reflns_limit_k_max 16
_diffrn_reflns_limit_k_min -16
_diffrn_reflns_limit_l_max 23
_diffrn_reflns_limit_l_min 0
_diffrn_reflns_number 8952
_diffrn_reflns_theta_full 27.97
_diffrn_reflns_theta_max 27.97
_diffrn_reflns_theta_min 2.36
_exptl_absorpt_coefficient_mu 1.394
_exptl_absorpt_correction_T_max 1
_exptl_absorpt_correction_T_min 0.423504
_exptl_absorpt_correction_type none
_exptl_crystal_colour brown
_exptl_crystal_density_diffrn 1.636
_exptl_crystal_density_method 'not measured'
_exptl_crystal_description plate
_exptl_crystal_F_000 928
_exptl_crystal_size_max 0.24
_exptl_crystal_size_mid 0.20
_exptl_crystal_size_min 0.05
_refine_diff_density_max 2.157
_refine_diff_density_min -1.146
_refine_diff_density_rms 0.146
_refine_ls_extinction_method none
_refine_ls_goodness_of_fit_ref 1.077
_refine_ls_hydrogen_treatment mixed
_refine_ls_matrix_type full
_refine_ls_number_parameters 577
_refine_ls_number_reflns 8952
_refine_ls_number_restraints 0
_refine_ls_restrained_S_all 1.077
_refine_ls_R_factor_all 0.079
_refine_ls_R_factor_gt 0.0387
_refine_ls_shift/su_max 0.001
_refine_ls_shift/su_mean 0
_refine_ls_structure_factor_coef Fsqd
_refine_ls_weighting_details 'calc w=1/[\s^2^(Fo^2^)+(0.0245P)^2^+4.5783P] where P=(Fo^2^+2Fc^2^)/3'
_refine_ls_weighting_scheme calc
_refine_ls_wR_factor_gt 0.0736
_refine_ls_wR_factor_ref 0.0901
_reflns_number_gt 6218
_reflns_number_total 8952
_reflns_threshold_expression >2sigma(I)
_cod_data_source_file om0491948si20041019_052159.cif
_cod_data_source_block a283(compound_4)
_cod_original_formula_sum 'C42 H47 Mo2 O2 P1 Sn1'
_cod_database_code 4075708

loop_
_symmetry_equiv_pos_as_xyz
'x, y, z'
'-x, -y, -z'

loop_
_atom_site_label
_atom_site_type_symbol
_atom_site_fract_x
_atom_site_fract_y
_atom_site_fract_z
_atom_site_U_iso_or_equiv
_atom_site_adp_type
_atom_site_occupancy
_atom_site_symmetry_multiplicity
_atom_site_calc_flag
_atom_site_refinement_flags
Mo1 Mo 0.20817(4) 0.47625(3) 0.32872(2) 0.01870(10) Uani 1 1 d .
Mo2 Mo -0.01560(4) 0.44300(3) 0.21849(2) 0.01631(9) Uani 1 1 d .
Sn1 Sn 0.19176(4) 0.27320(3) 0.227258(18) 0.01759(8) Uani 1 1 d .
P1 P 0.07603(13) 0.62140(10) 0.27945(7) 0.0173(2) Uani 1 1 d .
O1 O -0.1525(4) 0.3911(3) 0.3666(2) 0.0397(10) Uani 1 1 d .
O2 O 0.4390(4) 0.5450(3) 0.2185(2) 0.0354(9) Uani 1 1 d .
C1 C -0.0883(5) 0.4112(4) 0.3142(3) 0.0239(11) Uani 1 1 d .
C2 C 0.3460(5) 0.5146(4) 0.2549(3) 0.0252(11) Uani 1 1 d .
C11 C 0.3135(7) 0.3900(5) 0.4358(3) 0.0362(14) Uani 1 1 d .
C12 C 0.4270(7) 0.4631(5) 0.4136(3) 0.0373(14) Uani 1 1 d .
C13 C 0.3841(7) 0.5721(6) 0.4248(3) 0.0386(15) Uani 1 1 d .
C14 C 0.2452(6) 0.5628(5) 0.4539(3) 0.0303(12) Uani 1 1 d .
C15 C 0.2033(7) 0.4507(5) 0.4611(3) 0.0332(13) Uani 1 1 d .
C16 C -0.0953(6) 0.3673(4) 0.0928(3) 0.0282(12) Uani 1 1 d .
C17 C -0.0904(6) 0.4826(5) 0.0920(3) 0.0287(12) Uani 1 1 d .
C18 C -0.1997(6) 0.5192(5) 0.1361(3) 0.0294(12) Uani 1 1 d .
C19 C -0.2714(6) 0.4257(5) 0.1641(3) 0.0311(12) Uani 1 1 d .
C20 C -0.2063(6) 0.3317(5) 0.1382(3) 0.0333(13) Uani 1 1 d .
C21 C 0.1650(6) 0.7205(5) 0.2195(3) 0.0354(13) Uani 1 1 d .
H21 H 0.2073 0.6713 0.1831 0.042 Uiso 1 1 calc R
C22 C 0.3069(6) 0.7919(4) 0.2605(3) 0.0292(12) Uani 1 1 d .
H22A H 0.2783 0.8481 0.2964 0.035 Uiso 1 1 calc R
H22B H 0.371 0.7463 0.29 0.035 Uiso 1 1 calc R
C23 C 0.3938(8) 0.8468(7) 0.2019(4) 0.080(3) Uani 1 1 d .
H23A H 0.4694 0.9032 0.2298 0.095 Uiso 1 1 calc R
H23B H 0.4471 0.7917 0.1772 0.095 Uiso 1 1 calc R
C24 C 0.3089(10) 0.8959(6) 0.1434(4) 0.074(3) Uani 1 1 d .
H24A H 0.3725 0.9135 0.1041 0.089 Uiso 1 1 calc R
H24B H 0.2815 0.965 0.1657 0.089 Uiso 1 1 calc R
C25 C 0.1664(8) 0.8265(5) 0.1046(3) 0.0477(17) Uani 1 1 d .
H25A H 0.1929 0.7654 0.0721 0.057 Uiso 1 1 calc R
H25B H 0.1069 0.8711 0.0716 0.057 Uiso 1 1 calc R
C26 C 0.0688(8) 0.7796(6) 0.1671(4) 0.0540(17) Uani 1 1 d .
H26A H 0.032 0.8399 0.196 0.065 Uiso 1 1 calc R
H26B H -0.0176 0.73 0.1416 0.065 Uiso 1 1 calc R
C27 C -0.0316(5) 0.6958(4) 0.3464(3) 0.0189(10) Uani 1 1 d .
C28 C 0.0598(6) 0.7983(4) 0.3929(3) 0.0251(11) Uani 1 1 d .
C29 C -0.0243(7) 0.8421(5) 0.4565(3) 0.0305(12) Uani 1 1 d .
C30 C -0.1789(7) 0.8696(5) 0.4233(4) 0.0353(13) Uani 1 1 d .
C31 C -0.2698(6) 0.7724(5) 0.3743(3) 0.0333(13) Uani 1 1 d .
C32 C -0.1849(6) 0.7250(5) 0.3106(3) 0.0280(12) Uani 1 1 d .
C41 C 0.3113(5) 0.2768(4) 0.1268(3) 0.0234(10) Uani 1 1 d .
C42 C 0.3074(6) 0.3626(5) 0.0795(3) 0.0329(13) Uani 1 1 d .
C43 C 0.3880(7) 0.3626(7) 0.0162(3) 0.0497(19) Uani 1 1 d .
C44 C 0.4700(7) 0.2771(8) -0.0007(4) 0.058(2) Uani 1 1 d .
C45 C 0.4735(7) 0.1908(7) 0.0456(4) 0.0483(18) Uani 1 1 d .
C46 C 0.3957(6) 0.1913(5) 0.1090(3) 0.0321(13) Uani 1 1 d .
C47 C 0.3398(5) 0.1887(4) 0.3042(3) 0.0218(10) Uani 1 1 d .
C48 C 0.4962(6) 0.2221(5) 0.3179(3) 0.0285(12) Uani 1 1 d .
C49 C 0.5911(7) 0.1697(5) 0.3689(3) 0.0357(13) Uani 1 1 d .
C50 C 0.5331(7) 0.0843(5) 0.4074(3) 0.0362(14) Uani 1 1 d .
C51 C 0.3810(7) 0.0498(4) 0.3942(3) 0.0322(12) Uani 1 1 d .
C52 C 0.2851(6) 0.1015(4) 0.3435(3) 0.0270(11) Uani 1 1 d .
C53 C 0.0082(5) 0.1412(4) 0.1931(3) 0.0228(10) Uani 1 1 d .
C54 C -0.0171(6) 0.0905(4) 0.1171(3) 0.0267(11) Uani 1 1 d .
C55 C -0.1411(6) 0.0115(5) 0.0929(3) 0.0354(13) Uani 1 1 d .
C56 C -0.2388(6) -0.0204(5) 0.1445(4) 0.0363(13) Uani 1 1 d .
C57 C -0.2149(6) 0.0291(5) 0.2195(3) 0.0327(12) Uani 1 1 d .
C58 C -0.0933(6) 0.1097(4) 0.2430(3) 0.0269(11) Uani 1 1 d .
H32B H -0.175(5) 0.777(4) 0.271(3) 0.022(13) Uiso 1 1 d .
H17 H -0.025(6) 0.529(4) 0.066(3) 0.027(14) Uiso 1 1 d .
H32A H -0.240(7) 0.667(5) 0.279(3) 0.044(17) Uiso 1 1 d .
H28A H 0.069(6) 0.856(4) 0.354(3) 0.030(14) Uiso 1 1 d .
H29A H -0.034(5) 0.791(4) 0.491(3) 0.020(13) Uiso 1 1 d .
H54 H 0.053(6) 0.107(4) 0.076(3) 0.040(16) Uiso 1 1 d .
H52 H 0.176(6) 0.077(4) 0.334(3) 0.029(14) Uiso 1 1 d .
H42 H 0.257(5) 0.426(4) 0.095(3) 0.019(13) Uiso 1 1 d .
H31A H -0.297(5) 0.709(4) 0.409(3) 0.018(12) Uiso 1 1 d .
H29B H 0.036(6) 0.909(4) 0.486(3) 0.036(15) Uiso 1 1 d .
H27 H -0.044(6) 0.651(4) 0.379(3) 0.022(14) Uiso 1 1 d .
H48 H 0.538(6) 0.275(4) 0.294(3) 0.029(15) Uiso 1 1 d .
H15 H 0.112(6) 0.426(4) 0.477(3) 0.032(16) Uiso 1 1 d .
H30A H -0.227(6) 0.898(4) 0.461(3) 0.026(14) Uiso 1 1 d .
H11 H 0.314(6) 0.316(4) 0.434(3) 0.031(15) Uiso 1 1 d .
H14 H 0.194(5) 0.617(4) 0.468(3) 0.019(13) Uiso 1 1 d .
H28B H 0.164(6) 0.785(4) 0.415(3) 0.030(14) Uiso 1 1 d .
H51 H 0.337(6) -0.007(5) 0.416(3) 0.038(16) Uiso 1 1 d .
H19 H -0.340(6) 0.424(4) 0.199(3) 0.034(16) Uiso 1 1 d .
H58 H -0.079(6) 0.139(4) 0.288(3) 0.024(15) Uiso 1 1 d .
H20 H -0.235(6) 0.258(4) 0.147(3) 0.029(14) Uiso 1 1 d .
H16 H -0.040(6) 0.321(4) 0.069(3) 0.030(15) Uiso 1 1 d .
H57 H -0.277(6) 0.004(4) 0.257(3) 0.040(16) Uiso 1 1 d .
H12 H 0.518(6) 0.450(4) 0.395(3) 0.035(16) Uiso 1 1 d .
H49 H 0.684(7) 0.194(5) 0.378(4) 0.051(19) Uiso 1 1 d .
H18 H -0.224(7) 0.594(5) 0.147(3) 0.049(18) Uiso 1 1 d .
H30B H -0.160(6) 0.937(4) 0.390(3) 0.030(14) Uiso 1 1 d .
H46 H 0.397(7) 0.129(5) 0.140(4) 0.052(19) Uiso 1 1 d .
H50 H 0.593(7) 0.056(5) 0.444(4) 0.051(19) Uiso 1 1 d .
H56 H -0.321(6) -0.080(5) 0.128(3) 0.044(17) Uiso 1 1 d .
H43 H 0.389(6) 0.416(5) -0.010(3) 0.035(17) Uiso 1 1 d .
H45 H 0.531(7) 0.138(5) 0.031(3) 0.049(19) Uiso 1 1 d .
H55 H -0.155(6) -0.029(5) 0.045(3) 0.041(17) Uiso 1 1 d .
H31B H -0.356(7) 0.789(5) 0.355(4) 0.051(19) Uiso 1 1 d .
H13 H 0.424(7) 0.634(5) 0.415(3) 0.043(19) Uiso 1 1 d .
H44 H 0.515(7) 0.272(5) -0.044(4) 0.06(2) Uiso 1 1 d .

loop_
_atom_site_aniso_label
_atom_site_aniso_U_11
_atom_site_aniso_U_22
_atom_site_aniso_U_33
_atom_site_aniso_U_23
_atom_site_aniso_U_13
_atom_site_aniso_U_12
Mo1 0.0172(2) 0.0220(2) 0.0153(2) -0.00197(15) -0.00366(16) 0.00512(16)
Mo2 0.01301(19) 0.0193(2) 0.01557(19) -0.00050(15) -0.00172(15) 0.00291(15)
Sn1 0.01668(16) 0.01763(16) 0.01873(17) 0.00134(12) 0.00305(13) 0.00271(12)
P1 0.0136(6) 0.0186(6) 0.0196(6) 0.0008(5) 0.0020(5) 0.0023(5)
O1 0.039(2) 0.049(2) 0.031(2) 0.0073(18) 0.0116(19) -0.0039(19)
O2 0.0219(19) 0.034(2) 0.052(3) 0.0001(18) 0.0142(18) 0.0039(16)
C1 0.022(3) 0.021(2) 0.028(3) -0.002(2) 0.004(2) 0.003(2)
C2 0.017(2) 0.024(3) 0.031(3) -0.007(2) -0.005(2) 0.005(2)
C11 0.059(4) 0.031(3) 0.016(3) -0.001(2) -0.013(3) 0.018(3)
C12 0.029(3) 0.062(4) 0.018(3) -0.006(3) -0.014(2) 0.019(3)
C13 0.039(3) 0.049(4) 0.020(3) -0.005(3) -0.013(2) -0.005(3)
C14 0.039(3) 0.034(3) 0.016(2) -0.007(2) -0.005(2) 0.012(3)
C15 0.043(3) 0.038(3) 0.017(3) 0.001(2) -0.004(2) 0.005(3)
C16 0.025(3) 0.037(3) 0.020(3) -0.008(2) -0.009(2) 0.012(2)
C17 0.026(3) 0.041(3) 0.019(3) 0.009(2) -0.004(2) 0.006(2)
C18 0.025(3) 0.034(3) 0.025(3) -0.003(2) -0.011(2) 0.007(2)
C19 0.014(2) 0.046(3) 0.033(3) 0.008(3) -0.002(2) 0.006(2)
C20 0.018(3) 0.028(3) 0.046(3) 0.002(3) -0.017(2) -0.003(2)
C21 0.023(3) 0.050(4) 0.031(3) 0.015(3) 0.002(2) -0.010(2)
C22 0.024(3) 0.032(3) 0.031(3) 0.002(2) 0.007(2) -0.006(2)
C23 0.054(5) 0.112(7) 0.062(5) 0.036(5) -0.002(4) -0.048(5)
C24 0.106(7) 0.061(5) 0.046(4) 0.021(4) 0.008(4) -0.040(5)
C25 0.069(5) 0.040(3) 0.031(3) 0.016(3) 0.000(3) -0.010(3)
C26 0.057(4) 0.048(4) 0.058(4) 0.014(3) 0.005(4) 0.005(3)
C27 0.018(2) 0.016(2) 0.025(3) 0.002(2) 0.007(2) 0.0054(18)
C28 0.024(3) 0.020(2) 0.030(3) -0.002(2) 0.003(2) 0.000(2)
C29 0.039(3) 0.023(3) 0.030(3) -0.005(2) 0.004(3) 0.008(2)
C30 0.038(3) 0.035(3) 0.037(3) -0.002(3) 0.013(3) 0.019(3)
C31 0.022(3) 0.044(3) 0.039(3) 0.009(3) 0.009(3) 0.014(3)
C32 0.020(3) 0.039(3) 0.026(3) 0.003(2) 0.004(2) 0.009(2)
C41 0.017(2) 0.031(3) 0.020(2) -0.004(2) 0.0004(19) -0.002(2)
C42 0.020(3) 0.051(4) 0.027(3) 0.013(3) -0.001(2) -0.001(2)
C43 0.027(3) 0.096(6) 0.023(3) 0.027(4) -0.002(3) -0.013(4)
C44 0.021(3) 0.127(7) 0.022(3) -0.012(4) 0.004(3) -0.007(4)
C45 0.022(3) 0.081(5) 0.035(4) -0.030(4) 0.005(3) 0.001(3)
C46 0.022(3) 0.035(3) 0.037(3) -0.011(3) 0.005(2) -0.002(2)
C47 0.027(3) 0.020(2) 0.020(2) 0.0006(19) 0.006(2) 0.005(2)
C48 0.021(3) 0.036(3) 0.030(3) 0.007(2) 0.003(2) 0.006(2)
C49 0.022(3) 0.048(4) 0.040(3) 0.005(3) 0.003(3) 0.012(3)
C50 0.042(4) 0.039(3) 0.031(3) 0.008(3) 0.002(3) 0.021(3)
C51 0.043(3) 0.023(3) 0.032(3) 0.010(2) 0.003(3) 0.006(2)
C52 0.028(3) 0.027(3) 0.026(3) 0.006(2) -0.001(2) 0.004(2)
C53 0.021(2) 0.021(2) 0.028(3) 0.005(2) 0.003(2) 0.0027(19)
C54 0.020(3) 0.029(3) 0.030(3) -0.005(2) 0.007(2) 0.001(2)
C55 0.028(3) 0.036(3) 0.038(3) -0.014(3) 0.003(3) -0.003(2)
C56 0.024(3) 0.033(3) 0.048(4) -0.002(3) 0.003(3) -0.008(2)
C57 0.023(3) 0.036(3) 0.041(3) 0.009(3) 0.013(2) -0.003(2)
C58 0.024(3) 0.030(3) 0.027(3) 0.001(2) 0.006(2) 0.002(2)

loop_
_atom_type_symbol
_atom_type_description
_atom_type_scat_dispersion_real
_atom_type_scat_dispersion_imag
_atom_type_scat_source
C C 0.0033 0.0016 'International Tables Vol C Tables 4.2.6.8 and 6.1.1.4'
H H 0 0 'International Tables Vol C Tables 4.2.6.8 and 6.1.1.4'
Mo Mo -1.6832 0.6857 'International Tables Vol C Tables 4.2.6.8 and 6.1.1.4'
O O 0.0106 0.006 'International Tables Vol C Tables 4.2.6.8 and 6.1.1.4'
P P 0.1023 0.0942 'International Tables Vol C Tables 4.2.6.8 and 6.1.1.4'
Sn Sn -0.6537 1.4246 'International Tables Vol C Tables 4.2.6.8 and 6.1.1.4'

loop_
_geom_angle_atom_site_label_1
_geom_angle_atom_site_label_2
_geom_angle_atom_site_label_3
_geom_angle
C2 Mo1 C13 87.9(2)
C2 Mo1 C14 121.0(2)
C13 Mo1 C14 35.3(2)
C2 Mo1 C12 85.1(2)
C13 Mo1 C12 35.9(2)
C14 Mo1 C12 58.7(2)
C2 Mo1 C11 115.2(2)
C13 Mo1 C11 58.5(2)
C14 Mo1 C11 57.97(19)
C12 Mo1 C11 34.7(2)
C2 Mo1 C15 142.0(2)
C13 Mo1 C15 58.1(2)
C14 Mo1 C15 34.80(19)
C12 Mo1 C15 57.7(2)
C11 Mo1 C15 34.29(19)
C2 Mo1 P1 84.47(14)
C13 Mo1 P1 101.65(17)
C14 Mo1 P1 91.98(14)
C12 Mo1 P1 136.52(16)
C11 Mo1 P1 149.26(14)
C15 Mo1 P1 116.44(14)
C2 Mo1 Mo2 90.50(14)
C13 Mo1 Mo2 158.51(17)
C14 Mo1 Mo2 134.70(14)
C12 Mo1 Mo2 164.97(15)
C11 Mo1 Mo2 139.78(16)
C15 Mo1 Mo2 127.41(15)
P1 Mo1 Mo2 56.88(3)
C2 Mo1 Sn1 76.35(14)
C13 Mo1 Sn1 135.81(17)
C14 Mo1 Sn1 148.44(14)
C12 Mo1 Sn1 100.93(15)
C11 Mo1 Sn1 91.29(13)
C15 Mo1 Sn1 114.94(14)
P1 Mo1 Sn1 117.20(4)
Mo2 Mo1 Sn1 64.045(16)
C1 Mo2 C16 131.0(2)
C1 Mo2 C20 96.2(2)
C16 Mo2 C20 35.4(2)
C1 Mo2 C17 143.6(2)
C16 Mo2 C17 35.29(18)
C20 Mo2 C17 58.7(2)
C1 Mo2 C19 86.2(2)
C16 Mo2 C19 58.30(19)
C20 Mo2 C19 35.16(19)
C17 Mo2 C19 57.9(2)
C1 Mo2 C18 110.9(2)
C16 Mo2 C18 58.51(18)
C20 Mo2 C18 58.54(19)
C17 Mo2 C18 34.94(18)
C19 Mo2 C18 34.67(19)
C1 Mo2 P1 86.93(14)
C16 Mo2 P1 135.96(14)
C20 Mo2 P1 147.77(14)
C17 Mo2 P1 101.40(14)
C19 Mo2 P1 113.72(14)
C18 Mo2 P1 90.34(13)
C1 Mo2 Mo1 71.22(15)
C16 Mo2 Mo1 145.01(13)
C20 Mo2 Mo1 153.03(14)
C17 Mo2 Mo1 142.41(14)
C19 Mo2 Mo1 155.66(15)
C18 Mo2 Mo1 147.87(13)
P1 Mo2 Mo1 57.54(3)
C1 Mo2 Sn1 93.42(14)
C16 Mo2 Sn1 85.99(13)
C20 Mo2 Sn1 94.48(14)
C17 Mo2 Sn1 112.87(13)
C19 Mo2 Sn1 128.77(14)
C18 Mo2 Sn1 144.42(13)
P1 Mo2 Sn1 117.42(4)
Mo1 Mo2 Sn1 63.627(17)
C47 Sn1 C41 101.03(18)
C47 Sn1 C53 99.57(18)
C41 Sn1 C53 103.55(18)
C47 Sn1 Mo1 96.80(12)
C41 Sn1 Mo1 118.30(13)
C53 Sn1 Mo1 130.78(13)
C47 Sn1 Mo2 144.98(12)
C41 Sn1 Mo2 108.13(13)
C53 Sn1 Mo2 92.15(12)
Mo1 Sn1 Mo2 52.327(16)
C21 P1 C27 109.4(3)
C21 P1 Mo2 116.86(19)
C27 P1 Mo2 121.75(16)
C21 P1 Mo1 120.73(19)
C27 P1 Mo1 117.03(17)
Mo2 P1 Mo1 65.59(4)
O1 C1 Mo2 170.5(4)
O2 C2 Mo1 171.6(4)
C15 C11 C12 108.5(5)
C15 C11 Mo1 73.0(3)
C12 C11 Mo1 71.7(3)
C15 C11 H11 127(4)
C12 C11 H11 124(4)
Mo1 C11 H11 121(3)
C11 C12 C13 107.4(5)
C11 C12 Mo1 73.7(3)
C13 C12 Mo1 71.1(3)
C11 C12 H12 131(3)
C13 C12 H12 122(3)
Mo1 C12 H12 121(3)
C14 C13 C12 107.5(6)
C14 C13 Mo1 73.0(3)
C12 C13 Mo1 73.0(3)
C14 C13 H13 120(4)
C12 C13 H13 132(4)
Mo1 C13 H13 117(4)
C15 C14 C13 107.9(5)
C15 C14 Mo1 74.1(3)
C13 C14 Mo1 71.7(3)
C15 C14 H14 125(3)
C13 C14 H14 127(3)
Mo1 C14 H14 122(3)
C11 C15 C14 108.6(6)
C11 C15 Mo1 72.7(3)
C14 C15 Mo1 71.1(3)
C11 C15 H15 129(3)
C14 C15 H15 122(3)
Mo1 C15 H15 118(3)
C20 C16 C17 108.0(5)
C20 C16 Mo2 72.5(3)
C17 C16 Mo2 73.0(3)
C20 C16 H16 124(3)
C17 C16 H16 128(3)
Mo2 C16 H16 121(3)
C16 C17 C18 108.5(5)
C16 C17 Mo2 71.7(3)
C18 C17 Mo2 73.9(3)
C16 C17 H17 126(3)
C18 C17 H17 126(3)
Mo2 C17 H17 121(3)
C19 C18 C17 107.2(5)
C19 C18 Mo2 72.2(3)
C17 C18 Mo2 71.1(3)
C19 C18 H18 124(4)
C17 C18 H18 129(4)
Mo2 C18 H18 122(4)
C18 C19 C20 108.7(5)
C18 C19 Mo2 73.1(3)
C20 C19 Mo2 71.0(3)
C18 C19 H19 127(3)
C20 C19 H19 123(3)
Mo2 C19 H19 115(3)
C16 C20 C19 107.5(5)
C16 C20 Mo2 72.1(3)
C19 C20 Mo2 73.9(3)
C16 C20 H20 126(3)
C19 C20 H20 127(3)
Mo2 C20 H20 122(3)
C26 C21 C22 113.6(5)
C26 C21 P1 119.1(4)
C22 C21 P1 115.0(4)
C26 C21 H21 101.8
C22 C21 H21 101.8
P1 C21 H21 101.8
C23 C22 C21 110.5(5)
C23 C22 H22A 109.6
C21 C22 H22A 109.6
C23 C22 H22B 109.6
C21 C22 H22B 109.6
H22A C22 H22B 108.1
C24 C23 C22 116.7(6)
C24 C23 H23A 108.1
C22 C23 H23A 108.1
C24 C23 H23B 108.1
C22 C23 H23B 108.1
H23A C23 H23B 107.3
C23 C24 C25 115.3(6)
C23 C24 H24A 108.5
C25 C24 H24A 108.5
C23 C24 H24B 108.5
C25 C24 H24B 108.5
H24A C24 H24B 107.5
C24 C25 C26 110.9(5)
C24 C25 H25A 109.5
C26 C25 H25A 109.5
C24 C25 H25B 109.5
C26 C25 H25B 109.5
H25A C25 H25B 108
C21 C26 C25 108.2(5)
C21 C26 H26A 110.1
C25 C26 H26A 110.1
C21 C26 H26B 110.1
C25 C26 H26B 110.1
H26A C26 H26B 108.4
C32 C27 C28 109.8(4)
C32 C27 P1 115.7(3)
C28 C27 P1 113.9(3)
C32 C27 H27 110(4)
C28 C27 H27 104(3)
P1 C27 H27 103(3)
C29 C28 C27 110.8(4)
C29 C28 H28A 109(3)
C27 C28 H28A 105(3)
C29 C28 H28B 111(3)
C27 C28 H28B 113(3)
H28A C28 H28B 108(4)
C30 C29 C28 111.0(5)
C30 C29 H29A 110(3)
C28 C29 H29A 110(3)
C30 C29 H29B 110(3)
C28 C29 H29B 110(3)
H29A C29 H29B 106(4)
C31 C30 C29 111.7(5)
C31 C30 H30A 114(3)
C29 C30 H30A 111(3)
C31 C30 H30B 111(3)
C29 C30 H30B 106(3)
H30A C30 H30B 102(4)
C30 C31 C32 112.6(5)
C30 C31 H31A 110(2)
C32 C31 H31A 108(2)
C30 C31 H31B 111(4)
C32 C31 H31B 111(4)
H31A C31 H31B 104(5)
C27 C32 C31 110.0(4)
C27 C32 H32B 112(3)
C31 C32 H32B 111(3)
C27 C32 H32A 112(4)
C31 C32 H32A 114(4)
H32B C32 H32A 97(4)
C42 C41 C46 118.3(5)
C42 C41 Sn1 122.0(4)
C46 C41 Sn1 119.7(4)
C41 C42 C43 120.1(6)
C41 C42 H42 118(3)
C43 C42 H42 121(3)
C44 C43 C42 120.7(7)
C44 C43 H43 120(4)
C42 C43 H43 119(4)
C43 C44 C45 119.7(6)
C43 C44 H44 122(4)
C45 C44 H44 118(4)
C44 C45 C46 119.8(7)
C44 C45 H45 115(4)
C46 C45 H45 126(4)
C45 C46 C41 121.4(6)
C45 C46 H46 119(4)
C41 C46 H46 119(4)
C52 C47 C48 117.2(5)
C52 C47 Sn1 122.0(4)
C48 C47 Sn1 120.8(4)
C49 C48 C47 120.9(5)
C49 C48 H48 118(4)
C47 C48 H48 122(3)
C50 C49 C48 120.4(6)
C50 C49 H49 121(4)
C48 C49 H49 119(4)
C51 C50 C49 119.6(5)
C51 C50 H50 120(4)
C49 C50 H50 120(4)
C50 C51 C52 120.5(5)
C50 C51 H51 124(4)
C52 C51 H51 116(4)
C51 C52 C47 121.4(5)
C51 C52 H52 121(3)
C47 C52 H52 118(3)
C58 C53 C54 117.8(5)
C58 C53 Sn1 121.8(4)
C54 C53 Sn1 120.3(4)
C55 C54 C53 120.8(5)
C55 C54 H54 115(3)
C53 C54 H54 124(3)
C56 C55 C54 120.2(5)
C56 C55 H55 117(4)
C54 C55 H55 123(4)
C57 C56 C55 119.4(5)
C57 C56 H56 121(3)
C55 C56 H56 119(3)
C56 C57 C58 120.2(5)
C56 C57 H57 120(3)
C58 C57 H57 119(3)
C53 C58 C57 121.5(5)
C53 C58 H58 118(4)
C57 C58 H58 120(4)

loop_
_geom_bond_atom_site_label_1
_geom_bond_atom_site_label_2
_geom_bond_distance
Mo1 C2 1.946(6)
Mo1 C13 2.306(5)
Mo1 C14 2.323(5)
Mo1 C12 2.331(5)
Mo1 C11 2.357(5)
Mo1 C15 2.361(5)
Mo1 P1 2.3854(13)
Mo1 Mo2 2.5743(7)
Mo1 Sn1 2.9139(7)
Mo2 C1 1.922(5)
Mo2 C16 2.310(5)
Mo2 C20 2.314(5)
Mo2 C17 2.327(5)
Mo2 C19 2.351(5)
Mo2 C18 2.363(5)
Mo2 P1 2.3677(13)
Mo2 Sn1 2.9244(7)
Sn1 C47 2.162(5)
Sn1 C41 2.170(5)
Sn1 C53 2.172(5)
P1 C21 1.844(5)
P1 C27 1.852(5)
O1 C1 1.169(6)
O2 C2 1.161(6)
C11 C15 1.391(8)
C11 C12 1.397(9)
C11 H11 0.90(5)
C12 C13 1.428(9)
C12 H12 0.94(5)
C13 C14 1.402(8)
C13 H13 0.84(6)
C14 C15 1.401(8)
C14 H14 0.88(5)
C15 H15 0.93(5)
C16 C20 1.405(8)
C16 C17 1.405(7)
C16 H16 0.91(5)
C17 C18 1.408(7)
C17 H17 0.96(5)
C18 C19 1.405(8)
C18 H18 0.96(6)
C19 C20 1.410(8)
C19 H19 0.92(5)
C20 H20 0.93(5)
C21 C26 1.460(8)
C21 C22 1.529(7)
C21 H21 0.98
C22 C23 1.519(8)
C22 H22A 0.97
C22 H22B 0.97
C23 C24 1.403(10)
C23 H23A 0.97
C23 H23B 0.97
C24 C25 1.510(9)
C24 H24A 0.97
C24 H24B 0.97
C25 C26 1.588(8)
C25 H25A 0.97
C25 H25B 0.97
C26 H26A 0.97
C26 H26B 0.97
C27 C32 1.526(7)
C27 C28 1.536(6)
C27 H27 0.83(5)
C28 C29 1.515(7)
C28 H28A 1.01(5)
C28 H28B 1.00(5)
C29 C30 1.514(8)
C29 H29A 0.90(5)
C29 H29B 0.99(5)
C30 C31 1.508(8)
C30 H30A 0.90(5)
C30 H30B 1.05(5)
C31 C32 1.536(7)
C31 H31A 1.05(5)
C31 H31B 0.85(6)
C32 H32B 0.99(5)
C32 H32A 0.93(6)
C41 C42 1.383(7)
C41 C46 1.390(7)
C42 C43 1.395(8)
C42 H42 0.97(5)
C43 C44 1.373(11)
C43 H43 0.83(6)
C44 C45 1.376(11)
C44 H44 0.91(6)
C45 C46 1.382(8)
C45 H45 0.91(6)
C46 H46 0.97(6)
C47 C52 1.391(7)
C47 C48 1.406(7)
C48 C49 1.389(7)
C48 H48 0.88(5)
C49 C50 1.376(8)
C49 H49 0.85(6)
C50 C51 1.371(8)
C50 H50 0.89(6)
C51 C52 1.387(7)
C51 H51 0.90(5)
C52 H52 0.98(5)
C53 C58 1.386(7)
C53 C54 1.401(7)
C54 C55 1.394(7)
C54 H54 1.03(5)
C55 C56 1.385(8)
C55 H55 0.92(6)
C56 C57 1.381(8)
C56 H56 0.98(6)
C57 C58 1.389(7)
C57 H57 0.96(6)
C58 H58 0.82(5)
